data_7231371
loop_
_publ_author_name
'Li, Duanxiu'
'Kong, Minmin'
'Li, Jiong'
'Deng, Zongwu'
'Zhang, Hailu'

_publ_section_title
;
 Amine--carboxylate supramolecular synthon in pharmaceutical cocrystals
;
_journal_issue 35
_journal_name_full CrystEngComm
_journal_page_first 5112
_journal_paper_doi 10.1039/C8CE01106K
_journal_volume 20
_journal_year 2018
_chemical_absolute_configuration rmad
_chemical_formula_moiety 'C17 H14 F3 N3 O2 S, 2(C5 H9 N O2)'
_chemical_formula_sum 'C27 H32 F3 N5 O6 S'
_chemical_formula_weight 611.63
_space_group_crystal_system orthorhombic
_space_group_IT_number 19
_space_group_name_Hall 'P 2ac 2ab'
_space_group_name_H-M_alt 'P 21 21 21'
_symmetry_space_group_name_Hall 'P 2ac 2ab'
_symmetry_space_group_name_H-M 'P 21 21 21'
_atom_sites_solution_hydrogens mixed
_audit_creation_method SHELXL-2014/7
_audit_update_record
;
2018-06-20 deposited with the CCDC.
2018-08-14 downloaded from the CCDC.
;
_cell_angle_alpha 90
_cell_angle_beta 90
_cell_angle_gamma 90
_cell_formula_units_Z 8
_cell_length_a 9.5641(7)
_cell_length_b 20.0364(10)
_cell_length_c 30.4887(17)
_cell_measurement_reflns_used 4627
_cell_measurement_temperature 293(2)
_cell_measurement_theta_max 21.7540
_cell_measurement_theta_min 3.2110
_cell_volume 5842.6(6)
_computing_cell_refinement
;
CrysAlisPro, Agilent Technologies,
Version 1.171.36.32 (release 02-08-2013 CrysAlis171 .NET)
(compiled Aug  2 2013,16:46:58)
;
_computing_data_collection
;
CrysAlisPro, Agilent Technologies,
Version 1.171.36.32 (release 02-08-2013 CrysAlis171 .NET)
(compiled Aug  2 2013,16:46:58)
;
_computing_data_reduction
;
CrysAlisPro, Agilent Technologies,
Version 1.171.36.32 (release 02-08-2013 CrysAlis171 .NET)
(compiled Aug  2 2013,16:46:58)
;
_computing_structure_refinement 'SHELXL-2014/7 (Sheldrick, 2014)'
_diffrn_ambient_temperature 293(2)
_diffrn_detector_area_resol_mean 10.4471
_diffrn_measured_fraction_theta_full 0.998
_diffrn_measured_fraction_theta_max 0.998
_diffrn_measurement_device_type 'Xcalibur, Atlas, Gemini'
_diffrn_measurement_method '\w scans'
_diffrn_radiation_type MoK\a
_diffrn_radiation_wavelength 0.71073
_diffrn_reflns_av_R_equivalents 0.0734
_diffrn_reflns_av_unetI/netI 0.1015
_diffrn_reflns_Laue_measured_fraction_full 0.998
_diffrn_reflns_Laue_measured_fraction_max 0.998
_diffrn_reflns_limit_h_max 11
_diffrn_reflns_limit_h_min -11
_diffrn_reflns_limit_k_max 20
_diffrn_reflns_limit_k_min -24
_diffrn_reflns_limit_l_max 34
_diffrn_reflns_limit_l_min -36
_diffrn_reflns_number 28262
_diffrn_reflns_point_group_measured_fraction_full 0.999
_diffrn_reflns_point_group_measured_fraction_max 0.999
_diffrn_reflns_theta_full 25.194
_diffrn_reflns_theta_max 25.194
_diffrn_reflns_theta_min 2.855
_diffrn_source 'Enhance (Mo) X-ray Source'
_exptl_absorpt_coefficient_mu 0.179
_exptl_absorpt_correction_T_max 1.00000
_exptl_absorpt_correction_T_min 0.78811
_exptl_absorpt_correction_type multi-scan
_exptl_absorpt_process_details
;
CrysAlisPro, Agilent Technologies,
Version 1.171.36.32 (release 02-08-2013 CrysAlis171 .NET)
(compiled Aug  2 2013,16:46:58)
Empirical absorption correction using spherical harmonics,
 implemented in SCALE3 ABSPACK scaling algorithm.
;
_exptl_crystal_colour 'clear light colourless'
_exptl_crystal_density_diffrn 1.391
_exptl_crystal_description block
_exptl_crystal_F_000 2560
_exptl_crystal_size_max 0.500
_exptl_crystal_size_mid 0.300
_exptl_crystal_size_min 0.200
_refine_diff_density_max 0.412
_refine_diff_density_min -0.317
_refine_diff_density_rms 0.054
_refine_ls_abs_structure_details
;
 Refined as an inversion twin.
;
_refine_ls_abs_structure_Flack -0.07(13)
_refine_ls_extinction_method none
_refine_ls_goodness_of_fit_ref 1.009
_refine_ls_hydrogen_treatment mixed
_refine_ls_matrix_type full
_refine_ls_number_parameters 796
_refine_ls_number_reflns 10336
_refine_ls_number_restraints 0
_refine_ls_restrained_S_all 1.009
_refine_ls_R_factor_all 0.1115
_refine_ls_R_factor_gt 0.0657
_refine_ls_shift/su_max 0.006
_refine_ls_shift/su_mean 0.000
_refine_ls_structure_factor_coef Fsqd
_refine_ls_weighting_details 'w=1/[\s^2^(Fo^2^)+(0.0523P)^2^] where P=(Fo^2^+2Fc^2^)/3'
_refine_ls_weighting_scheme calc
_refine_ls_wR_factor_gt 0.1271
_refine_ls_wR_factor_ref 0.1437
_reflns_Friedel_coverage 0.797
_reflns_Friedel_fraction_full 1.000
_reflns_Friedel_fraction_max 1.000
_reflns_number_gt 6750
_reflns_number_total 10336
_reflns_threshold_expression 'I > 2\s(I)'
_cod_data_source_file c8ce01106k2.cif
_cod_data_source_block CLX-L-Pro
_cod_depositor_comments 'Adding full bibliography for 7231370--7231373.cif.'
_cod_database_code 7231371
_shelx_shelxl_version_number 2014/7
_shelx_space_group_comment
;
The symmetry employed for this shelxl refinement is uniquely defined
by the following loop, which should always be used as a source of
symmetry information in preference to the above space-group names.
They are only intended as comments.
;
_shelx_estimated_absorpt_t_min 0.916
_shelx_estimated_absorpt_t_max 0.965

loop_
_space_group_symop_operation_xyz
'x, y, z'
'-x+1/2, -y, z+1/2'
'x+1/2, -y+1/2, -z'
'-x, y+1/2, -z+1/2'

loop_
_atom_site_label
_atom_site_type_symbol
_atom_site_fract_x
_atom_site_fract_y
_atom_site_fract_z
_atom_site_U_iso_or_equiv
_atom_site_adp_type
_atom_site_occupancy
_atom_site_site_symmetry_order
_atom_site_calc_flag
_atom_site_refinement_flags_posn
_atom_site_refinement_flags_adp
_atom_site_refinement_flags_occupancy
_atom_site_disorder_assembly
_atom_site_disorder_group
S1 S 0.12336(17) 0.62952(8) 0.62865(5) 0.0394(4) Uani 1 1 d . . . . .
S2 S 0.64644(18) 0.60974(8) 0.61220(6) 0.0465(5) Uani 1 1 d . . . . .
O1 O 0.2722(4) 0.6284(2) 0.62687(15) 0.0598(14) Uani 1 1 d . . . . .
O2 O 0.0510(5) 0.5735(2) 0.64753(15) 0.0554(13) Uani 1 1 d . . . . .
O3 O 0.6272(5) 0.6700(2) 0.63669(15) 0.0599(13) Uani 1 1 d . . . . .
O4 O 0.7738(5) 0.5991(3) 0.58788(17) 0.0643(14) Uani 1 1 d . . . . .
O5 O 0.6403(5) 0.2129(2) 0.48156(16) 0.0572(13) Uani 1 1 d . . . . .
O6 O 0.8672(4) 0.18815(19) 0.48290(15) 0.0493(12) Uani 1 1 d . . . . .
O7 O 0.7393(5) 0.4459(2) 0.49026(14) 0.0490(12) Uani 1 1 d . . . . .
O8 O 0.5644(4) 0.4826(2) 0.53299(15) 0.0445(11) Uani 1 1 d . . . . .
O9 O 0.0626(5) 0.5306(3) 0.46955(18) 0.0708(16) Uani 1 1 d . . . . .
O10 O 0.2712(5) 0.5490(2) 0.49903(18) 0.0645(14) Uani 1 1 d . . . . .
O11 O 0.3804(4) 0.80786(19) 0.50954(14) 0.0439(11) Uani 1 1 d . . . . .
O12 O 0.1859(5) 0.7622(2) 0.53605(15) 0.0553(13) Uani 1 1 d . . . . .
N1 N 0.0682(6) 0.6386(3) 0.57944(17) 0.0376(13) Uani 1 1 d . . . . .
H1A H -0.036(7) 0.630(3) 0.580(2) 0.06(2) Uiso 1 1 d . . . . .
H1B H 0.104(5) 0.672(3) 0.5650(16) 0.016(15) Uiso 1 1 d . . . . .
N2 N -0.0089(5) 0.8756(2) 0.72947(18) 0.0429(13) Uani 1 1 d . . . . .
N3 N 0.0247(6) 0.9341(3) 0.70953(18) 0.0503(15) Uani 1 1 d . . . . .
N4 N 0.5202(5) 0.6047(3) 0.57797(16) 0.0440(14) Uani 1 1 d . . . . .
H4A H 0.4577 0.6356 0.5771 0.053 Uiso 1 1 d R U . . .
H4B H 0.5149 0.5713 0.5604 0.053 Uiso 1 1 d R U . . .
N5 N 0.5761(5) 0.3779(2) 0.73247(18) 0.0396(13) Uani 1 1 d . . . . .
N6 N 0.6081(6) 0.3177(3) 0.71474(17) 0.0444(14) Uani 1 1 d . . . . .
N7 N 0.6640(5) 0.3260(2) 0.52690(15) 0.0323(12) Uani 1 1 d . . . . .
H7B H 0.6048 0.3001 0.5160 0.039 Uiso 1 1 d R U . . .
H7C H 0.6698 0.3641 0.5140 0.039 Uiso 1 1 d R U . . .
N8 N 0.7948(5) 0.5710(2) 0.45983(15) 0.0321(12) Uani 1 1 d . . . . .
H8B H 0.8522 0.5401 0.4679 0.039 Uiso 1 1 d R U . . .
H8C H 0.8202 0.6071 0.4719 0.039 Uiso 1 1 d R U . . .
N9 N 0.2845(5) 0.4342(2) 0.54162(15) 0.0319(12) Uani 1 1 d . . . . .
H9B H 0.3409 0.4638 0.5350 0.038 Uiso 1 1 d R U . . .
H9C H 0.3199 0.3928 0.5329 0.038 Uiso 1 1 d R U . . .
N10 N 0.1661(5) 0.6722(2) 0.46971(15) 0.0342(12) Uani 1 1 d . . . . .
H10B H 0.1944 0.6309 0.4790 0.041 Uiso 1 1 d R U . . .
H10C H 0.0974 0.6869 0.4890 0.041 Uiso 1 1 d R U . . .
C1 C 0.0797(6) 0.7022(3) 0.65903(19) 0.0326(15) Uani 1 1 d . . . . .
C2 C 0.1731(7) 0.7547(3) 0.6584(2) 0.0455(17) Uani 1 1 d . . . . .
H2A H 0.2554 0.7517 0.6422 0.055 Uiso 1 1 calc R U . . .
C3 C 0.1425(7) 0.8117(3) 0.6820(2) 0.0463(17) Uani 1 1 d . . . . .
H3A H 0.2045 0.8475 0.6821 0.056 Uiso 1 1 calc R U . . .
C4 C 0.0192(6) 0.8151(3) 0.70555(19) 0.0338(15) Uani 1 1 d . . . . .
C5 C -0.0742(6) 0.7626(3) 0.70607(19) 0.0365(15) Uani 1 1 d . . . . .
H5A H -0.1572 0.7655 0.7219 0.044 Uiso 1 1 calc R U . . .
C6 C -0.0418(6) 0.7057(3) 0.68270(19) 0.0357(15) Uani 1 1 d . . . . .
H6A H -0.1028 0.6695 0.6830 0.043 Uiso 1 1 calc R U . . .
C7 C -0.0727(6) 0.8847(3) 0.7696(2) 0.0396(16) Uani 1 1 d . . . . .
C8 C -0.0816(7) 0.9528(3) 0.7750(2) 0.0459(17) Uani 1 1 d . . . . .
H8A H -0.1201 0.9757 0.7986 0.055 Uiso 1 1 calc R U . . .
C9 C -0.0204(8) 0.9800(3) 0.7374(2) 0.0518(19) Uani 1 1 d . . . . .
C10 C 0.0007(12) 1.0513(4) 0.7269(3) 0.074(2) Uani 1 1 d . . . . .
C11 C -0.1098(7) 0.8291(3) 0.79913(19) 0.0377(15) Uani 1 1 d . . . . .
C12 C -0.2376(7) 0.8253(4) 0.8178(2) 0.0470(17) Uani 1 1 d . . . . .
H12A H -0.3046 0.8572 0.8107 0.056 Uiso 1 1 calc R U . . .
C13 C -0.0092(7) 0.7813(3) 0.8100(2) 0.0443(17) Uani 1 1 d . . . . .
H13A H 0.0795 0.7832 0.7976 0.053 Uiso 1 1 calc R U . . .
C14 C -0.0419(8) 0.7319(4) 0.8390(2) 0.0520(19) Uani 1 1 d . . . . .
H14A H 0.0259 0.7003 0.8460 0.062 Uiso 1 1 calc R U . . .
C15 C -0.2713(8) 0.7752(4) 0.8470(2) 0.060(2) Uani 1 1 d . . . . .
H15A H -0.3603 0.7736 0.8592 0.072 Uiso 1 1 calc R U . . .
C16 C -0.1724(9) 0.7270(4) 0.8584(2) 0.0529(19) Uani 1 1 d . . . . .
C17 C -0.2068(12) 0.6727(5) 0.8916(3) 0.108(4) Uani 1 1 d . . . . .
H17A H -0.3055 0.6727 0.8973 0.162 Uiso 1 1 calc R U . . .
H17B H -0.1571 0.6811 0.9184 0.162 Uiso 1 1 calc R U . . .
H17C H -0.1794 0.6301 0.8801 0.162 Uiso 1 1 calc R U . . .
C18 C 0.6308(6) 0.5418(3) 0.64894(18) 0.0346(14) Uani 1 1 d . . . . .
C19 C 0.5120(6) 0.5377(3) 0.67515(19) 0.0363(15) Uani 1 1 d . . . . .
H19A H 0.4451 0.5713 0.6742 0.044 Uiso 1 1 calc R U . . .
C20 C 0.4938(6) 0.4840(3) 0.7024(2) 0.0384(16) Uani 1 1 d . . . . .
H20A H 0.4128 0.4801 0.7191 0.046 Uiso 1 1 calc R U . . .
C21 C 0.5972(6) 0.4353(3) 0.70490(19) 0.0346(15) Uani 1 1 d . . . . .
C22 C 0.7164(7) 0.4402(3) 0.6798(2) 0.0466(17) Uani 1 1 d . . . . .
H22A H 0.7855 0.4077 0.6818 0.056 Uiso 1 1 calc R U . . .
C23 C 0.7323(7) 0.4935(3) 0.6517(2) 0.0456(17) Uani 1 1 d . . . . .
H23A H 0.8124 0.4968 0.6346 0.055 Uiso 1 1 calc R U . . .
C24 C 0.5101(7) 0.3724(3) 0.7722(2) 0.0390(15) Uani 1 1 d . . . . .
C25 C 0.5011(7) 0.3047(3) 0.7803(2) 0.0459(17) Uani 1 1 d . . . . .
H25A H 0.4635 0.2838 0.8048 0.055 Uiso 1 1 calc R U . . .
C26 C 0.5610(7) 0.2747(3) 0.7435(2) 0.0466(18) Uani 1 1 d . . . . .
C27 C 0.5801(12) 0.2008(4) 0.7355(4) 0.069(2) Uani 1 1 d . . . . .
C28 C 0.4729(7) 0.4292(3) 0.8000(2) 0.0422(16) Uani 1 1 d . . . . .
C29 C 0.5625(8) 0.4819(4) 0.8073(2) 0.0537(19) Uani 1 1 d . . . . .
H29A H 0.6490 0.4830 0.7933 0.064 Uiso 1 1 calc R U . . .
C30 C 0.3445(9) 0.4298(4) 0.8209(2) 0.060(2) Uani 1 1 d . . . . .
H30A H 0.2823 0.3949 0.8162 0.072 Uiso 1 1 calc R U . . .
C31 C 0.3074(10) 0.4809(4) 0.8484(3) 0.072(2) Uani 1 1 d . . . . .
H31A H 0.2208 0.4800 0.8622 0.086 Uiso 1 1 calc R U . . .
C32 C 0.5249(11) 0.5328(4) 0.8350(3) 0.069(2) Uani 1 1 d . . . . .
H32A H 0.5873 0.5676 0.8397 0.082 Uiso 1 1 calc R U . . .
C33 C 0.3974(12) 0.5338(4) 0.8560(2) 0.078(3) Uani 1 1 d . . . . .
C34 C 0.3639(13) 0.5925(4) 0.8871(2) 0.100(4) Uani 1 1 d . . . . .
H34A H 0.4343 0.5952 0.9095 0.150 Uiso 1 1 calc R U . . .
H34B H 0.2742 0.5855 0.9005 0.150 Uiso 1 1 calc R U . . .
H34C H 0.3624 0.6334 0.8707 0.150 Uiso 1 1 calc R U . . .
C35 C 0.7641(6) 0.2236(3) 0.4920(2) 0.0348(15) Uani 1 1 d . . . . .
C36 C 0.7943(6) 0.2827(3) 0.5215(2) 0.0311(14) Uani 1 1 d . . . . .
H36A H 0.8695 0.3096 0.5086 0.037 Uiso 1 1 calc R U . . .
C37 C 0.8335(7) 0.2634(4) 0.5682(2) 0.0498(18) Uani 1 1 d . . . . .
H37A H 0.8175 0.2162 0.5729 0.060 Uiso 1 1 calc R U . A 1
H37B H 0.9314 0.2729 0.5737 0.060 Uiso 1 1 calc R U . A 1
C38 C 0.7481(13) 0.3016(8) 0.5964(3) 0.167(7) Uani 1 1 d . . . B 1
H38A H 0.8048 0.3359 0.6101 0.200 Uiso 1 1 calc R U . B 1
H38B H 0.7124 0.2730 0.6194 0.200 Uiso 1 1 calc R U . B 1
C39 C 0.6354(7) 0.3320(4) 0.5751(2) 0.0496(17) Uani 1 1 d . . . . .
H39A H 0.6282 0.3785 0.5835 0.060 Uiso 1 1 calc R U . B 1
H39B H 0.5486 0.3097 0.5826 0.060 Uiso 1 1 calc R U . B 1
C40 C 0.6539(6) 0.4890(3) 0.5026(2) 0.0353(14) Uani 1 1 d . . . . .
C41 C 0.6524(6) 0.5550(3) 0.4785(2) 0.0374(15) Uani 1 1 d . . . . .
H41A H 0.6214 0.5909 0.4981 0.045 Uiso 1 1 calc R U . . .
C42 C 0.5605(7) 0.5522(5) 0.4382(2) 0.070(2) Uani 1 1 d . . . . .
H42A H 0.4909 0.5173 0.4411 0.084 Uiso 1 1 calc R U . C 1
H42B H 0.5130 0.5945 0.4338 0.084 Uiso 1 1 calc R U . C 1
C43 C 0.6542(10) 0.5381(5) 0.4019(2) 0.090(3) Uani 1 1 d . . . D 1
H43A H 0.6704 0.4905 0.3994 0.108 Uiso 1 1 calc R U . D 1
H43B H 0.6146 0.5541 0.3746 0.108 Uiso 1 1 calc R U . D 1
C44 C 0.7858(7) 0.5733(4) 0.4117(2) 0.0500(18) Uani 1 1 d . . . . .
H44A H 0.8649 0.5508 0.3983 0.060 Uiso 1 1 calc R U . D 1
H44B H 0.7827 0.6190 0.4013 0.060 Uiso 1 1 calc R U . D 1
C45 C 0.1626(9) 0.5150(3) 0.4937(2) 0.0506(19) Uani 1 1 d . . . . .
C46 C 0.1519(6) 0.4501(3) 0.51841(18) 0.0319(14) Uani 1 1 d . . . . .
H46A H 0.1297 0.4140 0.4979 0.038 Uiso 1 1 calc R U . . .
C47 C 0.0406(6) 0.4526(3) 0.55451(19) 0.0384(15) Uani 1 1 d . . . . .
H47A H 0.0143 0.4983 0.5607 0.046 Uiso 1 1 calc R U . . .
H47B H -0.0422 0.4281 0.5457 0.046 Uiso 1 1 calc R U . . .
C48 C 0.1065(6) 0.4208(3) 0.5942(2) 0.0426(17) Uani 1 1 d . . . . .
H48A H 0.0962 0.3726 0.5936 0.051 Uiso 1 1 calc R U . . .
H48B H 0.0661 0.4380 0.6211 0.051 Uiso 1 1 calc R U . . .
C49 C 0.2577(7) 0.4410(3) 0.5897(2) 0.0448(17) Uani 1 1 d . . . . .
H49A H 0.2720 0.4865 0.5995 0.054 Uiso 1 1 calc R U . . .
H49B H 0.3181 0.4116 0.6065 0.054 Uiso 1 1 calc R U . . .
C50 C 0.2866(7) 0.7633(3) 0.5104(2) 0.0380(16) Uani 1 1 d . . . . .
C51 C 0.3036(6) 0.7072(3) 0.47744(19) 0.0316(14) Uani 1 1 d . . . . .
H51A H 0.3705 0.6748 0.4892 0.038 Uiso 1 1 calc R U . . .
C52 C 0.3511(6) 0.7275(3) 0.43176(19) 0.0380(15) Uani 1 1 d . . . . .
H52A H 0.3299 0.7741 0.4263 0.046 Uiso 1 1 calc R U . . .
H52B H 0.4511 0.7208 0.4285 0.046 Uiso 1 1 calc R U . . .
C53 C 0.2711(6) 0.6830(3) 0.40037(19) 0.0403(16) Uani 1 1 d . . . . .
H53A H 0.2633 0.7032 0.3716 0.048 Uiso 1 1 calc R U . . .
H53B H 0.3152 0.6396 0.3976 0.048 Uiso 1 1 calc R U . . .
C54 C 0.1312(7) 0.6776(3) 0.42219(19) 0.0432(16) Uani 1 1 d . . . . .
H54A H 0.0748 0.7168 0.4164 0.052 Uiso 1 1 calc R U . . .
H54B H 0.0812 0.6383 0.4122 0.052 Uiso 1 1 calc R U . . .
F1 F -0.0924(7) 1.0902(2) 0.7437(2) 0.114(2) Uani 1 1 d . . . . .
F2 F 0.1189(7) 1.0746(2) 0.7443(3) 0.137(3) Uani 1 1 d . . . . .
F3 F 0.0088(11) 1.0628(2) 0.68493(19) 0.166(4) Uani 1 1 d . . . . .
F4 F 0.634(2) 0.1694(5) 0.7684(5) 0.083(6) Uani 0.66(4) 1 d . . P E 1
F5 F 0.455(2) 0.1714(10) 0.7323(12) 0.144(13) Uani 0.66(4) 1 d . . P E 1
F6 F 0.652(4) 0.1874(5) 0.7013(6) 0.122(11) Uani 0.66(4) 1 d . . P E 1
F4A F 0.703(4) 0.184(2) 0.737(4) 0.20(4) Uani 0.34(4) 1 d . . P E 2
F5A F 0.500(11) 0.1666(16) 0.757(3) 0.26(5) Uani 0.34(4) 1 d . . P E 2
F6A F 0.525(7) 0.1854(16) 0.6980(17) 0.14(2) Uani 0.34(4) 1 d . . P E 2

loop_
_atom_site_aniso_label
_atom_site_aniso_U_11
_atom_site_aniso_U_22
_atom_site_aniso_U_33
_atom_site_aniso_U_23
_atom_site_aniso_U_13
_atom_site_aniso_U_12
S1 0.0449(9) 0.0342(9) 0.0392(9) -0.0043(8) -0.0011(8) 0.0127(8)
S2 0.0435(10) 0.0387(10) 0.0571(11) 0.0124(9) 0.0012(9) -0.0097(8)
O1 0.040(3) 0.069(3) 0.070(3) -0.020(3) -0.006(2) 0.025(2)
O2 0.092(4) 0.023(2) 0.051(3) 0.001(2) 0.010(3) 0.005(2)
O3 0.079(3) 0.040(3) 0.061(3) 0.001(3) -0.009(3) -0.017(3)
O4 0.043(3) 0.073(3) 0.077(4) 0.029(3) 0.012(2) -0.010(2)
O5 0.040(3) 0.044(3) 0.088(4) -0.026(3) -0.014(3) 0.006(2)
O6 0.031(2) 0.031(2) 0.086(3) -0.019(2) 0.005(2) 0.004(2)
O7 0.054(3) 0.029(2) 0.064(3) 0.008(2) 0.007(2) 0.005(2)
O8 0.034(2) 0.041(3) 0.059(3) 0.005(2) 0.007(2) -0.003(2)
O9 0.060(3) 0.078(4) 0.074(4) 0.043(3) 0.008(3) 0.029(3)
O10 0.054(3) 0.032(3) 0.107(4) 0.025(3) 0.016(3) 0.003(2)
O11 0.031(2) 0.034(2) 0.067(3) -0.015(2) 0.002(2) -0.002(2)
O12 0.054(3) 0.054(3) 0.059(3) -0.023(3) 0.018(3) -0.014(2)
N1 0.044(3) 0.035(3) 0.034(3) 0.002(3) 0.003(3) 0.002(3)
N2 0.052(3) 0.027(3) 0.050(3) 0.001(3) 0.003(3) 0.002(3)
N3 0.072(4) 0.029(3) 0.051(4) -0.002(3) 0.011(3) 0.001(3)
N4 0.046(3) 0.043(3) 0.043(3) 0.000(3) -0.003(3) 0.008(3)
N5 0.046(3) 0.026(3) 0.047(3) 0.001(3) 0.000(3) 0.003(2)
N6 0.054(4) 0.037(3) 0.042(3) 0.005(3) 0.001(3) 0.002(3)
N7 0.031(3) 0.024(3) 0.042(3) -0.002(2) -0.002(2) 0.001(2)
N8 0.035(3) 0.023(3) 0.038(3) 0.001(2) 0.002(2) 0.005(2)
N9 0.030(3) 0.017(2) 0.049(3) -0.002(2) 0.003(2) -0.001(2)
N10 0.040(3) 0.026(3) 0.036(3) 0.001(2) 0.004(2) -0.005(2)
C1 0.036(3) 0.027(3) 0.035(4) -0.002(3) -0.006(3) 0.008(3)
C2 0.048(4) 0.041(4) 0.047(4) -0.005(4) 0.013(3) -0.001(3)
C3 0.042(4) 0.033(4) 0.064(5) 0.002(4) 0.008(4) -0.003(3)
C4 0.043(4) 0.023(3) 0.036(4) 0.000(3) 0.002(3) 0.002(3)
C5 0.039(3) 0.038(4) 0.033(4) -0.004(3) 0.006(3) 0.007(3)
C6 0.035(3) 0.034(4) 0.038(4) 0.003(3) -0.002(3) 0.002(3)
C7 0.044(4) 0.041(4) 0.034(4) -0.010(3) 0.003(3) 0.003(3)
C8 0.061(4) 0.042(4) 0.035(4) -0.010(4) -0.003(3) 0.009(3)
C9 0.071(5) 0.032(4) 0.053(5) -0.007(4) 0.001(4) 0.005(4)
C10 0.114(8) 0.037(5) 0.072(6) -0.001(5) 0.009(6) -0.008(5)
C11 0.044(4) 0.040(4) 0.029(4) -0.012(3) -0.004(3) -0.002(3)
C12 0.051(4) 0.046(4) 0.044(4) -0.010(4) 0.001(3) -0.002(4)
C13 0.048(4) 0.051(4) 0.034(4) -0.003(4) -0.008(3) 0.000(4)
C14 0.067(5) 0.047(5) 0.041(4) 0.000(4) -0.015(4) -0.005(4)
C15 0.059(5) 0.064(5) 0.057(5) -0.018(5) 0.014(4) -0.024(4)
C16 0.083(6) 0.040(4) 0.036(4) -0.010(3) -0.004(4) -0.022(4)
C17 0.178(11) 0.070(6) 0.076(6) 0.002(6) 0.020(7) -0.059(7)
C18 0.036(3) 0.030(3) 0.038(4) 0.006(3) 0.001(3) -0.002(3)
C19 0.039(4) 0.029(4) 0.040(4) 0.006(3) -0.005(3) 0.003(3)
C20 0.036(3) 0.039(4) 0.040(4) 0.005(3) 0.007(3) -0.003(3)
C21 0.039(4) 0.029(3) 0.035(4) 0.001(3) -0.008(3) 0.000(3)
C22 0.040(4) 0.042(4) 0.058(5) 0.006(4) 0.005(3) 0.007(3)
C23 0.037(4) 0.043(4) 0.057(5) 0.009(4) 0.011(3) -0.002(3)
C24 0.048(4) 0.040(4) 0.029(4) 0.006(3) -0.005(3) -0.005(3)
C25 0.058(4) 0.040(4) 0.039(4) 0.010(3) -0.004(3) -0.002(4)
C26 0.064(5) 0.028(4) 0.048(4) -0.001(4) -0.008(4) -0.003(3)
C27 0.095(8) 0.052(6) 0.059(7) 0.005(5) 0.007(6) 0.006(6)
C28 0.052(4) 0.037(4) 0.038(4) 0.009(3) 0.000(3) 0.001(3)
C29 0.065(5) 0.048(5) 0.049(5) 0.000(4) -0.004(4) 0.005(4)
C30 0.079(6) 0.041(4) 0.060(5) 0.010(4) 0.023(4) 0.006(4)
C31 0.097(6) 0.057(6) 0.062(5) 0.013(5) 0.036(5) 0.020(5)
C32 0.116(8) 0.045(5) 0.044(5) -0.002(4) -0.015(5) 0.006(5)
C33 0.151(9) 0.048(5) 0.034(5) 0.010(4) 0.008(5) 0.029(6)
C34 0.191(11) 0.061(6) 0.047(5) -0.013(5) 0.021(6) 0.037(7)
C35 0.031(4) 0.021(3) 0.052(4) 0.002(3) 0.000(3) 0.000(3)
C36 0.025(3) 0.023(3) 0.045(4) -0.002(3) 0.003(3) -0.001(3)
C37 0.050(4) 0.050(4) 0.049(4) -0.008(4) -0.013(3) 0.016(3)
C38 0.181(12) 0.273(17) 0.046(6) 0.033(8) 0.027(7) 0.175(13)
C39 0.043(4) 0.061(5) 0.045(4) -0.006(4) 0.010(3) 0.008(4)
C40 0.033(3) 0.032(4) 0.041(4) 0.003(3) -0.009(3) -0.007(3)
C41 0.034(3) 0.033(4) 0.045(4) 0.004(3) 0.006(3) 0.007(3)
C42 0.042(4) 0.106(7) 0.062(5) 0.032(5) -0.001(4) 0.007(4)
C43 0.091(7) 0.126(8) 0.054(5) -0.002(5) -0.019(5) -0.048(6)
C44 0.056(4) 0.062(5) 0.032(4) -0.002(4) 0.007(3) 0.001(4)
C45 0.061(5) 0.038(4) 0.053(5) 0.013(4) 0.026(4) 0.007(4)
C46 0.035(3) 0.024(3) 0.036(3) 0.004(3) 0.001(3) 0.002(3)
C47 0.033(3) 0.034(4) 0.049(4) 0.002(3) 0.005(3) -0.003(3)
C48 0.046(4) 0.042(4) 0.040(4) 0.004(3) 0.004(3) 0.003(3)
C49 0.051(4) 0.038(4) 0.045(4) -0.003(4) -0.001(3) -0.004(3)
C50 0.037(4) 0.028(4) 0.049(4) -0.003(3) -0.009(3) 0.005(3)
C51 0.033(3) 0.020(3) 0.042(4) 0.002(3) -0.002(3) 0.002(3)
C52 0.032(3) 0.035(4) 0.047(4) 0.003(3) 0.006(3) -0.004(3)
C53 0.042(4) 0.042(4) 0.037(4) 0.004(3) 0.002(3) -0.006(3)
C54 0.036(3) 0.053(4) 0.040(4) -0.003(3) 0.000(3) -0.007(3)
F1 0.152(6) 0.047(3) 0.143(5) 0.000(3) 0.032(4) 0.037(3)
F2 0.130(5) 0.050(3) 0.231(8) 0.003(4) -0.023(5) -0.029(3)
F3 0.381(12) 0.040(3) 0.077(4) 0.000(3) 0.048(5) -0.021(5)
F4 0.135(14) 0.040(5) 0.074(8) 0.019(5) -0.009(7) 0.017(8)
F5 0.129(15) 0.052(9) 0.25(3) -0.004(14) -0.072(19) -0.024(8)
F6 0.25(3) 0.033(5) 0.082(11) -0.001(6) 0.061(12) 0.017(12)
F4A 0.11(3) 0.10(3) 0.40(11) -0.10(5) -0.06(4) 0.07(2)
F5A 0.41(10) 0.040(15) 0.33(7) 0.02(3) 0.29(7) 0.00(4)
F6A 0.21(5) 0.047(15) 0.16(3) -0.031(18) -0.10(3) 0.02(2)

loop_
_atom_type_symbol
_atom_type_description
_atom_type_scat_dispersion_real
_atom_type_scat_dispersion_imag
_atom_type_scat_source
C C 0.0033 0.0016 'International Tables Vol C Tables 4.2.6.8 and 6.1.1.4'
H H 0.0000 0.0000 'International Tables Vol C Tables 4.2.6.8 and 6.1.1.4'
F F 0.0171 0.0103 'International Tables Vol C Tables 4.2.6.8 and 6.1.1.4'
N N 0.0061 0.0033 'International Tables Vol C Tables 4.2.6.8 and 6.1.1.4'
O O 0.0106 0.0060 'International Tables Vol C Tables 4.2.6.8 and 6.1.1.4'
S S 0.1246 0.1234 'International Tables Vol C Tables 4.2.6.8 and 6.1.1.4'

loop_
_geom_angle_atom_site_label_1
_geom_angle_atom_site_label_2
_geom_angle_atom_site_label_3
_geom_angle
O1 S1 O2 118.9(3)
O1 S1 N1 107.2(3)
O2 S1 N1 107.8(3)
O1 S1 C1 105.5(3)
O2 S1 C1 108.5(3)
N1 S1 C1 108.5(3)
O3 S2 O4 120.1(3)
O3 S2 N4 107.2(3)
O4 S2 N4 107.0(3)
O3 S2 C18 108.0(3)
O4 S2 C18 106.4(3)
N4 S2 C18 107.5(3)
S1 N1 H1A 107(4)
S1 N1 H1B 116(3)
H1A N1 H1B 122(5)
N3 N2 C7 112.8(5)
N3 N2 C4 117.1(5)
C7 N2 C4 130.0(5)
C9 N3 N2 103.6(5)
S2 N4 H4A 120.0
S2 N4 H4B 120.1
H4A N4 H4B 119.9
N6 N5 C24 112.7(5)
N6 N5 C21 116.5(5)
C24 N5 C21 130.1(5)
C26 N6 N5 103.9(5)
C39 N7 C36 107.5(4)
C39 N7 H7B 108.4
C36 N7 H7B 99.0
C39 N7 H7C 112.9
C36 N7 H7C 113.6
H7B N7 H7C 114.3
C44 N8 C41 109.3(5)
C44 N8 H8B 110.2
C41 N8 H8B 108.3
C44 N8 H8C 115.1
C41 N8 H8C 106.0
H8B N8 H8C 107.8
C46 N9 C49 107.6(4)
C46 N9 H9B 106.6
C49 N9 H9B 106.7
C46 N9 H9C 111.3
C49 N9 H9C 114.8
H9B N9 H9C 109.3
C54 N10 C51 108.3(4)
C54 N10 H10B 115.6
C51 N10 H10B 96.5
C54 N10 H10C 115.7
C51 N10 H10C 111.7
H10B N10 H10C 107.4
C6 C1 C2 121.2(6)
C6 C1 S1 121.0(5)
C2 C1 S1 117.7(5)
C3 C2 C1 119.0(6)
C3 C2 H2A 120.5
C1 C2 H2A 120.5
C2 C3 C4 119.5(6)
C2 C3 H3A 120.3
C4 C3 H3A 120.3
C3 C4 C5 121.4(6)
C3 C4 N2 117.6(5)
C5 C4 N2 121.0(5)
C6 C5 C4 118.6(6)
C6 C5 H5A 120.7
C4 C5 H5A 120.7
C1 C6 C5 120.3(6)
C1 C6 H6A 119.9
C5 C6 H6A 119.9
N2 C7 C8 105.3(6)
N2 C7 C11 123.2(6)
C8 C7 C11 131.3(6)
C7 C8 C9 105.3(6)
C7 C8 H8A 127.4
C9 C8 H8A 127.4
N3 C9 C8 113.0(6)
N3 C9 C10 119.3(7)
C8 C9 C10 127.7(7)
F1 C10 F3 108.8(8)
F1 C10 F2 102.5(7)
F3 C10 F2 106.1(9)
F1 C10 C9 113.9(8)
F3 C10 C9 113.0(7)
F2 C10 C9 111.7(8)
C12 C11 C13 118.9(6)
C12 C11 C7 121.1(6)
C13 C11 C7 119.8(6)
C11 C12 C15 121.6(7)
C11 C12 H12A 119.2
C15 C12 H12A 119.2
C14 C13 C11 119.6(7)
C14 C13 H13A 120.2
C11 C13 H13A 120.2
C13 C14 C16 122.3(7)
C13 C14 H14A 118.8
C16 C14 H14A 118.8
C12 C15 C16 120.4(7)
C12 C15 H15A 119.8
C16 C15 H15A 119.8
C14 C16 C15 117.1(7)
C14 C16 C17 122.0(8)
C15 C16 C17 120.9(8)
C16 C17 H17A 109.5
C16 C17 H17B 109.5
H17A C17 H17B 109.5
C16 C17 H17C 109.5
H17A C17 H17C 109.5
H17B C17 H17C 109.5
C23 C18 C19 120.0(6)
C23 C18 S2 121.5(5)
C19 C18 S2 118.6(5)
C20 C19 C18 120.0(6)
C20 C19 H19A 120.0
C18 C19 H19A 120.0
C19 C20 C21 119.5(6)
C19 C20 H20A 120.2
C21 C20 H20A 120.2
C22 C21 C20 120.6(6)
C22 C21 N5 119.8(5)
C20 C21 N5 119.5(5)
C21 C22 C23 119.5(6)
C21 C22 H22A 120.3
C23 C22 H22A 120.3
C18 C23 C22 120.4(6)
C18 C23 H23A 119.8
C22 C23 H23A 119.8
N5 C24 C25 105.3(6)
N5 C24 C28 124.2(5)
C25 C24 C28 130.2(6)
C24 C25 C26 104.8(6)
C24 C25 H25A 127.6
C26 C25 H25A 127.6
N6 C26 C25 113.3(6)
N6 C26 C27 119.7(7)
C25 C26 C27 127.0(7)
F5A C27 F4A 116(4)
F5A C27 F6A 95(4)
F4A C27 F6A 110(3)
F6 C27 F4 108.2(13)
F6 C27 F5 109.3(18)
F4 C27 F5 101.6(15)
F5A C27 C26 112.9(18)
F6 C27 C26 113.7(9)
F4A C27 C26 112.7(17)
F6A C27 C26 109.0(16)
F4 C27 C26 113.6(9)
F5 C27 C26 109.6(12)
C29 C28 C30 118.1(7)
C29 C28 C24 122.5(6)
C30 C28 C24 119.3(6)
C32 C29 C28 120.3(8)
C32 C29 H29A 119.8
C28 C29 H29A 119.8
C31 C30 C28 121.2(8)
C31 C30 H30A 119.4
C28 C30 H30A 119.4
C30 C31 C33 120.8(8)
C30 C31 H31A 119.6
C33 C31 H31A 119.6
C29 C32 C33 122.0(8)
C29 C32 H32A 119.0
C33 C32 H32A 119.0
C32 C33 C31 117.5(8)
C32 C33 C34 118.7(9)
C31 C33 C34 123.8(9)
C33 C34 H34A 109.5
C33 C34 H34B 109.5
H34A C34 H34B 109.5
C33 C34 H34C 109.5
H34A C34 H34C 109.5
H34B C34 H34C 109.5
O5 C35 O6 126.6(6)
O5 C35 C36 117.9(5)
O6 C35 C36 115.3(5)
N7 C36 C35 110.7(5)
N7 C36 C37 104.1(5)
C35 C36 C37 113.8(5)
N7 C36 H36A 109.4
C35 C36 H36A 109.4
C37 C36 H36A 109.4
C38 C37 C36 106.8(6)
C38 C37 H37A 110.4
C36 C37 H37A 110.4
C38 C37 H37B 110.4
C36 C37 H37B 110.4
H37A C37 H37B 108.6
C37 C38 C39 113.5(7)
C37 C38 H38A 108.9
C39 C38 H38A 108.9
C37 C38 H38B 108.9
C39 C38 H38B 108.9
H38A C38 H38B 107.7
C38 C39 N7 106.3(6)
C38 C39 H39A 110.5
N7 C39 H39A 110.5
C38 C39 H39B 110.5
N7 C39 H39B 110.5
H39A C39 H39B 108.7
O7 C40 O8 126.3(6)
O7 C40 C41 117.7(6)
O8 C40 C41 116.0(6)
C40 C41 C42 111.6(6)
C40 C41 N8 111.1(5)
C42 C41 N8 103.1(5)
C40 C41 H41A 110.3
C42 C41 H41A 110.3
N8 C41 H41A 110.3
C43 C42 C41 105.5(6)
C43 C42 H42A 110.6
C41 C42 H42A 110.6
C43 C42 H42B 110.6
C41 C42 H42B 110.6
H42A C42 H42B 108.8
C44 C43 C42 106.3(7)
C44 C43 H43A 110.5
C42 C43 H43A 110.5
C44 C43 H43B 110.5
C42 C43 H43B 110.5
H43A C43 H43B 108.7
N8 C44 C43 103.7(6)
N8 C44 H44A 111.0
C43 C44 H44A 111.0
N8 C44 H44B 111.0
C43 C44 H44B 111.0
H44A C44 H44B 109.0
O9 C45 O10 125.2(7)
O9 C45 C46 117.3(7)
O10 C45 C46 117.4(7)
N9 C46 C45 111.4(5)
N9 C46 C47 104.9(4)
C45 C46 C47 112.3(5)
N9 C46 H46A 109.4
C45 C46 H46A 109.4
C47 C46 H46A 109.4
C48 C47 C46 105.8(5)
C48 C47 H47A 110.6
C46 C47 H47A 110.6
C48 C47 H47B 110.6
C46 C47 H47B 110.6
H47A C47 H47B 108.7
C47 C48 C49 102.5(5)
C47 C48 H48A 111.3
C49 C48 H48A 111.3
C47 C48 H48B 111.3
C49 C48 H48B 111.3
H48A C48 H48B 109.2
N9 C49 C48 103.2(5)
N9 C49 H49A 111.1
C48 C49 H49A 111.1
N9 C49 H49B 111.1
C48 C49 H49B 111.1
H49A C49 H49B 109.1
O12 C50 O11 125.2(6)
O12 C50 C51 119.1(5)
O11 C50 C51 115.7(6)
N10 C51 C50 110.8(5)
N10 C51 C52 104.0(4)
C50 C51 C52 116.2(5)
N10 C51 H51A 108.6
C50 C51 H51A 108.6
C52 C51 H51A 108.6
C53 C52 C51 105.7(5)
C53 C52 H52A 110.6
C51 C52 H52A 110.6
C53 C52 H52B 110.6
C51 C52 H52B 110.6
H52A C52 H52B 108.7
C54 C53 C52 102.3(5)
C54 C53 H53A 111.3
C52 C53 H53A 111.3
C54 C53 H53B 111.3
C52 C53 H53B 111.3
H53A C53 H53B 109.2
N10 C54 C53 103.7(5)
N10 C54 H54A 111.0
C53 C54 H54A 111.0
N10 C54 H54B 111.0
C53 C54 H54B 111.0
H54A C54 H54B 109.0

loop_
_geom_bond_atom_site_label_1
_geom_bond_atom_site_label_2
_geom_bond_distance
S1 O1 1.425(4)
S1 O2 1.438(5)
S1 N1 1.601(6)
S1 C1 1.776(6)
S2 O3 1.432(5)
S2 O4 1.442(5)
S2 N4 1.599(5)
S2 C18 1.769(6)
O5 C35 1.245(7)
O6 C35 1.247(7)
O7 C40 1.248(7)
O8 C40 1.268(7)
O9 C45 1.247(8)
O10 C45 1.252(9)
O11 C50 1.265(7)
O12 C50 1.241(7)
N1 H1A 1.01(7)
N1 H1B 0.86(5)
N2 N3 1.359(7)
N2 C7 1.379(8)
N2 C4 1.441(7)
N3 C9 1.324(8)
N4 H4A 0.8610
N4 H4B 0.8595
N5 N6 1.356(7)
N5 C24 1.371(8)
N5 C21 1.440(7)
N6 C26 1.309(8)
N7 C39 1.499(7)
N7 C36 1.527(7)
N7 H7B 0.8371
N7 H7C 0.8608
N8 C44 1.471(7)
N8 C41 1.510(7)
N8 H8B 0.8635
N8 H8C 0.8474
N9 C46 1.486(7)
N9 C49 1.495(7)
N9 H9B 0.8271
N9 H9C 0.9342
N10 C54 1.490(7)
N10 C51 1.509(7)
N10 H10B 0.9156
N10 H10C 0.9298
C1 C6 1.370(8)
C1 C2 1.380(8)
C2 C3 1.382(8)
C2 H2A 0.9300
C3 C4 1.382(9)
C3 H3A 0.9300
C4 C5 1.381(8)
C5 C6 1.380(8)
C5 H5A 0.9300
C6 H6A 0.9300
C7 C8 1.376(9)
C7 C11 1.476(9)
C8 C9 1.398(9)
C8 H8A 0.9300
C9 C10 1.476(10)
C10 F1 1.289(10)
C10 F3 1.304(9)
C10 F2 1.333(11)
C11 C12 1.350(9)
C11 C13 1.398(9)
C12 C15 1.380(10)
C12 H12A 0.9300
C13 C14 1.363(9)
C13 H13A 0.9300
C14 C16 1.384(10)
C14 H14A 0.9300
C15 C16 1.397(10)
C15 H15A 0.9300
C16 C17 1.522(10)
C17 H17A 0.9600
C17 H17B 0.9600
C17 H17C 0.9600
C18 C23 1.373(9)
C18 C19 1.392(8)
C19 C20 1.370(8)
C19 H19A 0.9300
C20 C21 1.391(8)
C20 H20A 0.9300
C21 C22 1.376(8)
C22 C23 1.377(9)
C22 H22A 0.9300
C23 H23A 0.9300
C24 C25 1.381(8)
C24 C28 1.463(9)
C25 C26 1.396(9)
C25 H25A 0.9300
C26 C27 1.511(11)
C27 F5A 1.22(4)
C27 F6 1.280(16)
C27 F4A 1.22(3)
C27 F6A 1.30(3)
C27 F4 1.291(15)
C27 F5 1.34(2)
C28 C29 1.378(9)
C28 C30 1.383(10)
C29 C32 1.372(10)
C29 H29A 0.9300
C30 C31 1.370(10)
C30 H30A 0.9300
C31 C33 1.384(12)
C31 H31A 0.9300
C32 C33 1.377(12)
C32 H32A 0.9300
C33 C34 1.546(10)
C34 H34A 0.9600
C34 H34B 0.9600
C34 H34C 0.9600
C35 C36 1.514(8)
C36 C37 1.524(8)
C36 H36A 0.9800
C37 C38 1.411(10)
C37 H37A 0.9700
C37 H37B 0.9700
C38 C39 1.398(11)
C38 H38A 0.9700
C38 H38B 0.9700
C39 H39A 0.9700
C39 H39B 0.9700
C40 C41 1.513(8)
C41 C42 1.512(9)
C41 H41A 0.9800
C42 C43 1.452(11)
C42 H42A 0.9700
C42 H42B 0.9700
C43 C44 1.473(10)
C43 H43A 0.9700
C43 H43B 0.9700
C44 H44A 0.9700
C44 H44B 0.9700
C45 C46 1.507(8)
C46 C47 1.532(8)
C46 H46A 0.9800
C47 C48 1.505(8)
C47 H47A 0.9700
C47 H47B 0.9700
C48 C49 1.507(8)
C48 H48A 0.9700
C48 H48B 0.9700
C49 H49A 0.9700
C49 H49B 0.9700
C50 C51 1.517(8)
C51 C52 1.520(8)
C51 H51A 0.9800
C52 C53 1.516(8)
C52 H52A 0.9700
C52 H52B 0.9700
C53 C54 1.498(8)
C53 H53A 0.9700
C53 H53B 0.9700
C54 H54A 0.9700
C54 H54B 0.9700

loop_
_geom_hbond_atom_site_label_D
_geom_hbond_atom_site_label_H
_geom_hbond_atom_site_label_A
_geom_hbond_distance_DH
_geom_hbond_distance_HA
_geom_hbond_distance_DA
_geom_hbond_angle_DHA
_geom_hbond_site_symmetry_A
N1 H1B O12 0.86(5) 2.17(6) 3.024(8) 172(5) .
N4 H4A O1 0.86 2.34 2.841(7) 117.4 .
N4 H4B O8 0.86 2.02 2.838(7) 158.4 .
N7 H7B O5 0.84 2.07 2.664(6) 128.0 .
N7 H7C O7 0.86 1.91 2.746(6) 163.0 .
N8 H8B O7 0.86 2.28 2.725(6) 112.2 .
N9 H9B O8 0.83 2.17 2.859(6) 140.6 .
N9 H9B O10 0.83 2.13 2.644(6) 119.7 .
N10 H10B O9 0.92 2.39 3.005(7) 124.5 .
N10 H10B O10 0.92 1.90 2.811(6) 174.3 .
N10 H10C O12 0.93 2.25 2.716(6) 110.5 .
N1 H1A O4 1.01(7) 1.94(7) 2.937(8) 168(6) 1_455
N7 H7B O6 0.84 2.28 2.868(6) 127.1 3_456
N9 H9C O6 0.93 1.75 2.683(6) 173.6 3_456
N8 H8B O9 0.86 2.02 2.702(7) 135.0 1_655
N8 H8C O11 0.85 1.89 2.727(6) 171.7 3_566
N10 H10C O11 0.93 2.08 2.833(6) 137.3 3_466

loop_
_geom_torsion_atom_site_label_1
_geom_torsion_atom_site_label_2
_geom_torsion_atom_site_label_3
_geom_torsion_atom_site_label_4
_geom_torsion
C7 N2 N3 C9 -0.8(7)
C4 N2 N3 C9 176.0(5)
C24 N5 N6 C26 0.4(7)
C21 N5 N6 C26 -171.1(5)
O1 S1 C1 C6 -152.2(5)
O2 S1 C1 C6 -23.8(6)
N1 S1 C1 C6 93.1(5)
O1 S1 C1 C2 27.0(6)
O2 S1 C1 C2 155.5(5)
N1 S1 C1 C2 -87.6(6)
C6 C1 C2 C3 -0.1(9)
S1 C1 C2 C3 -179.4(5)
C1 C2 C3 C4 -0.4(10)
C2 C3 C4 C5 0.2(10)
C2 C3 C4 N2 -179.6(5)
N3 N2 C4 C3 40.2(8)
C7 N2 C4 C3 -143.6(7)
N3 N2 C4 C5 -139.6(6)
C7 N2 C4 C5 36.6(9)
C3 C4 C5 C6 0.4(9)
N2 C4 C5 C6 -179.8(5)
C2 C1 C6 C5 0.8(9)
S1 C1 C6 C5 -179.9(4)
C4 C5 C6 C1 -0.9(9)
N3 N2 C7 C8 0.9(7)
C4 N2 C7 C8 -175.4(6)
N3 N2 C7 C11 -175.3(6)
C4 N2 C7 C11 8.3(10)
N2 C7 C8 C9 -0.6(7)
C11 C7 C8 C9 175.2(7)
N2 N3 C9 C8 0.4(8)
N2 N3 C9 C10 178.8(7)
C7 C8 C9 N3 0.1(8)
C7 C8 C9 C10 -178.2(8)
N3 C9 C10 F1 151.6(8)
C8 C9 C10 F1 -30.2(13)
N3 C9 C10 F3 26.7(13)
C8 C9 C10 F3 -155.1(9)
N3 C9 C10 F2 -92.9(10)
C8 C9 C10 F2 85.3(11)
N2 C7 C11 C12 -132.4(7)
C8 C7 C11 C12 52.4(10)
N2 C7 C11 C13 51.0(9)
C8 C7 C11 C13 -124.1(7)
C13 C11 C12 C15 -0.4(9)
C7 C11 C12 C15 -177.0(6)
C12 C11 C13 C14 0.2(9)
C7 C11 C13 C14 176.8(5)
C11 C13 C14 C16 0.0(10)
C11 C12 C15 C16 0.5(10)
C13 C14 C16 C15 0.1(10)
C13 C14 C16 C17 -178.4(6)
C12 C15 C16 C14 -0.3(10)
C12 C15 C16 C17 178.2(6)
O3 S2 C18 C23 -127.3(6)
O4 S2 C18 C23 2.9(6)
N4 S2 C18 C23 117.3(6)
O3 S2 C18 C19 53.1(6)
O4 S2 C18 C19 -176.7(5)
N4 S2 C18 C19 -62.3(5)
C23 C18 C19 C20 -2.7(9)
S2 C18 C19 C20 176.9(5)
C18 C19 C20 C21 2.6(9)
C19 C20 C21 C22 -1.0(9)
C19 C20 C21 N5 -178.0(5)
N6 N5 C21 C22 -43.0(8)
C24 N5 C21 C22 147.3(6)
N6 N5 C21 C20 134.1(6)
C24 N5 C21 C20 -35.7(9)
C20 C21 C22 C23 -0.5(9)
N5 C21 C22 C23 176.5(5)
C19 C18 C23 C22 1.2(10)
S2 C18 C23 C22 -178.4(5)
C21 C22 C23 C18 0.4(10)
N6 N5 C24 C25 0.6(7)
C21 N5 C24 C25 170.6(6)
N6 N5 C24 C28 175.4(6)
C21 N5 C24 C28 -14.5(10)
N5 C24 C25 C26 -1.3(7)
C28 C24 C25 C26 -175.7(7)
N5 N6 C26 C25 -1.3(8)
N5 N6 C26 C27 -178.9(7)
C24 C25 C26 N6 1.7(8)
C24 C25 C26 C27 179.0(8)
N6 C26 C27 F5A -160(7)
C25 C26 C27 F5A 23(7)
N6 C26 C27 F6 5(2)
C25 C26 C27 F6 -172(2)
N6 C26 C27 F4A 67(6)
C25 C26 C27 F4A -111(6)
N6 C26 C27 F6A -56(4)
C25 C26 C27 F6A 126(4)
N6 C26 C27 F4 129.2(15)
C25 C26 C27 F4 -48.0(18)
N6 C26 C27 F5 -118(2)
C25 C26 C27 F5 65(2)
N5 C24 C28 C29 -43.3(9)
C25 C24 C28 C29 130.2(8)
N5 C24 C28 C30 138.5(7)
C25 C24 C28 C30 -48.0(10)
C30 C28 C29 C32 0.7(10)
C24 C28 C29 C32 -177.4(6)
C29 C28 C30 C31 -0.6(10)
C24 C28 C30 C31 177.7(6)
C28 C30 C31 C33 0.3(11)
C28 C29 C32 C33 -0.7(11)
C29 C32 C33 C31 0.5(12)
C29 C32 C33 C34 179.2(7)
C30 C31 C33 C32 -0.3(12)
C30 C31 C33 C34 -179.0(7)
C39 N7 C36 C35 124.3(5)
C39 N7 C36 C37 1.7(6)
O5 C35 C36 N7 -9.4(7)
O6 C35 C36 N7 174.8(5)
O5 C35 C36 C37 107.3(6)
O6 C35 C36 C37 -68.5(7)
N7 C36 C37 C38 -9.1(10)
C35 C36 C37 C38 -129.6(9)
C36 C37 C38 C39 14.3(15)
C37 C38 C39 N7 -13.0(15)
C36 N7 C39 C38 6.3(10)
O7 C40 C41 C42 85.7(7)
O8 C40 C41 C42 -92.5(6)
O7 C40 C41 N8 -28.6(7)
O8 C40 C41 N8 153.1(5)
C44 N8 C41 C40 116.6(6)
C44 N8 C41 C42 -3.0(7)
C40 C41 C42 C43 -96.1(8)
N8 C41 C42 C43 23.1(8)
C41 C42 C43 C44 -35.4(10)
C41 N8 C44 C43 -17.7(8)
C42 C43 C44 N8 32.7(9)
C49 N9 C46 C45 110.8(5)
C49 N9 C46 C47 -10.9(6)
O9 C45 C46 N9 173.4(5)
O10 C45 C46 N9 -6.6(8)
O9 C45 C46 C47 -69.2(8)
O10 C45 C46 C47 110.7(6)
N9 C46 C47 C48 -14.4(6)
C45 C46 C47 C48 -135.5(6)
C46 C47 C48 C49 33.7(6)
C46 N9 C49 C48 32.0(6)
C47 C48 C49 N9 -40.0(6)
C54 N10 C51 C50 120.9(5)
C54 N10 C51 C52 -4.6(6)
O12 C50 C51 N10 21.6(7)
O11 C50 C51 N10 -159.3(5)
O12 C50 C51 C52 139.9(6)
O11 C50 C51 C52 -41.1(7)
N10 C51 C52 C53 -20.1(6)
C50 C51 C52 C53 -142.0(5)
C51 C52 C53 C54 37.1(6)
C51 N10 C54 C53 27.7(6)
C52 C53 C54 N10 -39.3(6)
